data_2230103
loop_
_publ_author_name
'Shen, Jin-Bei'
'Wu, Xiao-Yong'
'Chen, Xiao-Ju'
'Zhao, Guo-Liang'

_publ_section_title
;
 Poly[[\m-aqua-bis(\m-4,4'-bipyridine-\k^2^<i>N</i>:<i>N</i>')bis(\m-3-hydroxyadamantane-1-carboxylato-\k^2^<i>O</i>:<i>O</i>')bis(3-hydroxyadamantane-1-carboxylato-\k<i>O</i>)dicobalt(II)]
 heptahydrate]
;
_journal_coeditor_code OM2417
_journal_issue 5
_journal_name_full 'Acta Crystallographica Section E'
_journal_page_first m558
_journal_page_last m559
_journal_paper_doi 10.1107/S1600536811012475
_journal_volume 67
_journal_year 2011
_chemical_formula_iupac '[Co (C11 H15 O3)4 (C10 H8 N2)2 (H2 O)], 7H2 O'
_chemical_formula_moiety 'C64 H78 Co2 N4 O13, 7(H2 O)'
_chemical_formula_sum 'C64 H92 Co2 N4 O20'
_chemical_formula_weight 1355.28
_chemical_name_systematic
;
Poly[[\m-aqua-bis(\m-4,4'-bipyridine-\k^2^<i>N</i>:<i>N</i>')bis(\m-3-
hydroxyadamantane-1-carboxylato-\k^2^<i>O</i>:<i>O</i>')bis(3-
hydroxyadamantane-1-carboxylato-\k<i>O</i>)dicobalt(II)] heptahydrate]
;
_space_group_IT_number 7
_symmetry_cell_setting monoclinic
_symmetry_space_group_name_Hall 'P -2yc'
_symmetry_space_group_name_H-M 'P 1 c 1'
_atom_sites_solution_hydrogens geom
_atom_sites_solution_primary direct
_atom_sites_solution_secondary difmap
_audit_creation_method SHELXL-97
_cell_angle_alpha 90.00
_cell_angle_beta 132.8060(10)
_cell_angle_gamma 90.00
_cell_formula_units_Z 2
_cell_length_a 12.0201(3)
_cell_length_b 20.7463(5)
_cell_length_c 17.6353(3)
_cell_measurement_reflns_used 8372
_cell_measurement_temperature 296(2)
_cell_measurement_theta_max 25.01
_cell_measurement_theta_min 1.85
_cell_volume 3226.46(14)
_computing_cell_refinement 'SAINT (Bruker, 2006)'
_computing_data_collection 'APEX2 (Bruker, 2006)'
_computing_data_reduction 'SAINT (Bruker, 2006)'
_computing_molecular_graphics 'SHELXTL (Sheldrick, 2008)'
_computing_publication_material 'SHELXL97 (Sheldrick, 2008)'
_computing_structure_refinement 'SHELXL97 (Sheldrick, 2008)'
_computing_structure_solution 'SHELXS97 (Sheldrick, 2008)'
_diffrn_ambient_temperature 296(2)
_diffrn_measured_fraction_theta_full 0.999
_diffrn_measured_fraction_theta_max 0.999
_diffrn_measurement_device_type 'Bruker APEXII area-detector'
_diffrn_measurement_method '\f and \w'
_diffrn_radiation_monochromator graphite
_diffrn_radiation_source 'fine-focus sealed tube'
_diffrn_radiation_type MoK\a
_diffrn_radiation_wavelength 0.71073
_diffrn_reflns_av_R_equivalents 0.0496
_diffrn_reflns_av_sigmaI/netI 0.0507
_diffrn_reflns_limit_h_max 14
_diffrn_reflns_limit_h_min -14
_diffrn_reflns_limit_k_max 24
_diffrn_reflns_limit_k_min -24
_diffrn_reflns_limit_l_max 20
_diffrn_reflns_limit_l_min -20
_diffrn_reflns_number 42213
_diffrn_reflns_theta_full 25.01
_diffrn_reflns_theta_max 25.01
_diffrn_reflns_theta_min 1.85
_exptl_absorpt_coefficient_mu 0.591
_exptl_absorpt_correction_T_max 0.979
_exptl_absorpt_correction_T_min 0.909
_exptl_absorpt_correction_type multi-scan
_exptl_absorpt_process_details '(SADABS; Sheldrick, 1996)'
_exptl_crystal_colour red
_exptl_crystal_density_diffrn 1.395
_exptl_crystal_density_method 'not measured'
_exptl_crystal_description block
_exptl_crystal_F_000 1436
_exptl_crystal_size_max 0.199
_exptl_crystal_size_mid 0.134
_exptl_crystal_size_min 0.036
_refine_diff_density_max 0.334
_refine_diff_density_min -0.342
_refine_ls_abs_structure_details 'Flack (1983), 5293 Friedel pairs'
_refine_ls_abs_structure_Flack -0.003(9)
_refine_ls_extinction_coef 0.0005(2)
_refine_ls_extinction_expression Fc^*^=kFc[1+0.001xFc^2^\l^3^/sin(2\q)]^-1/4^
_refine_ls_extinction_method 'SHELXL97 (Sheldrick, 2008)'
_refine_ls_goodness_of_fit_ref 1.025
_refine_ls_hydrogen_treatment constr
_refine_ls_matrix_type full
_refine_ls_number_parameters 797
_refine_ls_number_reflns 11001
_refine_ls_number_restraints 27
_refine_ls_restrained_S_all 1.036
_refine_ls_R_factor_all 0.0426
_refine_ls_R_factor_gt 0.0345
_refine_ls_shift/su_max 0.001
_refine_ls_shift/su_mean 0.000
_refine_ls_structure_factor_coef Fsqd
_refine_ls_weighting_details 'calc w=1/[\s^2^(Fo^2^)+(0.0422P)^2^+0.0362P] where P=(Fo^2^+2Fc^2^)/3'
_refine_ls_weighting_scheme calc
_refine_ls_wR_factor_gt 0.0779
_refine_ls_wR_factor_ref 0.0825
_reflns_number_gt 9720
_reflns_number_total 11001
_reflns_threshold_expression I>2sigma(I)
_cod_data_source_file om2417.cif
_cod_data_source_block I
_cod_original_cell_volume 3226.45(12)
_cod_original_sg_symbol_H-M 'P c'
_cod_database_code 2230103
_cod_database_fobs_code 2230103

loop_
_symmetry_equiv_pos_as_xyz
'x, y, z'
'x, -y, z+1/2'

loop_
_atom_site_type_symbol
_atom_site_label
_atom_site_fract_x
_atom_site_fract_y
_atom_site_fract_z
_atom_site_U_iso_or_equiv
_atom_site_adp_type
_atom_site_calc_flag
_atom_site_refinement_flags
_atom_site_occupancy
_atom_site_disorder_assembly
_atom_site_disorder_group
Co Co1 -0.18916(3) -0.826639(16) 0.11759(2) 0.01865(10) Uani d . 1 . .
Co Co2 -0.05072(3) -0.673840(16) 0.11470(2) 0.01938(10) Uani d . 1 . .
O O1 -0.2061(3) -0.73886(10) -0.11757(16) 0.0340(5) Uani d . 1 . .
O O1W -0.2231(2) -0.74854(9) 0.02265(14) 0.0232(4) Uani d D 1 . .
H H1WA -0.2192 -0.7514 -0.0237 0.035 Uiso d RD 1 . .
H H1WB -0.3310 -0.7452 -0.0271 0.035 Uiso d RD 1 . .
O O2 -0.0600(2) -0.66001(9) -0.00587(15) 0.0289(5) Uani d . 1 . .
O O3 -0.5154(3) -0.55673(13) -0.4035(2) 0.0745(10) Uani d . 1 . .
H H3C -0.5666 -0.5795 -0.3991 0.112 Uiso d R 1 . .
O O4 -0.0446(3) -0.68089(9) 0.23185(16) 0.0301(5) Uani d . 1 . .
O O5 -0.1817(2) -0.76186(9) 0.21450(15) 0.0279(5) Uani d . 1 . .
O O6 0.3178(3) -0.64086(13) 0.6193(2) 0.0615(7) Uani d . 1 . .
H H6C 0.3607 -0.6744 0.6511 0.092 Uiso d R 1 . .
O O7 0.0395(2) -0.82268(9) 0.21983(16) 0.0285(5) Uani d . 1 . .
O O8 0.1188(2) -0.74459(9) 0.17905(16) 0.0305(5) Uani d . 1 . .
O O9 0.5482(3) -0.90783(12) 0.2854(2) 0.0515(7) Uani d . 1 . .
H H9B 0.5553 -0.8806 0.2552 0.077 Uiso d R 1 . .
O O10 -0.5180(2) -0.75975(10) -0.10005(17) 0.0389(6) Uani d . 1 . .
O O11 -0.4217(2) -0.83275(9) 0.02313(15) 0.0277(5) Uani d . 1 . .
O O12 -0.8771(3) -0.92293(10) -0.04898(17) 0.0371(5) Uani d . 1 . .
H H12A -0.8920 -0.8923 -0.0273 0.056 Uiso d R 1 . .
N N1 -0.1695(3) -0.90216(11) 0.20915(18) 0.0246(5) Uani d . 1 . .
N N2 0.1235(3) -0.60113(12) 0.19921(18) 0.0266(6) Uani d . 1 . .
C C1 -0.1645(4) -0.64664(14) -0.1779(2) 0.0261(6) Uani d . 1 . .
C C2 -0.1469(5) -0.68941(16) -0.2403(3) 0.0413(9) Uani d . 1 . .
H H2A -0.0437 -0.7055 -0.1955 0.050 Uiso calc R 1 . .
H H2B -0.2148 -0.7261 -0.2682 0.050 Uiso calc R 1 . .
C C3 -0.3278(4) -0.62070(15) -0.2504(2) 0.0361(8) Uani d . 1 . .
H H3A -0.3981 -0.6564 -0.2782 0.043 Uiso calc R 1 . .
H H3B -0.3396 -0.5933 -0.2117 0.043 Uiso calc R 1 . .
C C4 -0.0565(4) -0.58952(15) -0.1341(2) 0.0323(7) Uani d . 1 . .
H H4A 0.0472 -0.6049 -0.0889 0.039 Uiso calc R 1 . .
H H4B -0.0659 -0.5625 -0.0938 0.039 Uiso calc R 1 . .
C C5 -0.3645(4) -0.58258(16) -0.3382(3) 0.0453(9) Uani d . 1 . .
C C6 -0.3459(6) -0.62580(18) -0.3992(3) 0.0612(13) Uani d . 1 . .
H H6A -0.4150 -0.6620 -0.4278 0.073 Uiso calc R 1 . .
H H6B -0.3701 -0.6017 -0.4559 0.073 Uiso calc R 1 . .
C C7 -0.1839(6) -0.65009(18) -0.3284(3) 0.0547(11) Uani d . 1 . .
H H7 -0.1722 -0.6774 -0.3680 0.066 Uiso calc R 1 . .
C C8 -0.0745(5) -0.59261(18) -0.2831(3) 0.0564(11) Uani d . 1 . .
H H8A 0.0293 -0.6080 -0.2378 0.068 Uiso calc R 1 . .
H H8B -0.0955 -0.5680 -0.3384 0.068 Uiso calc R 1 . .
C C9 -0.0944(4) -0.55008(16) -0.2228(3) 0.0393(8) Uani d . 1 . .
H H9A -0.0251 -0.5133 -0.1942 0.047 Uiso calc R 1 . .
C C10 -0.2565(5) -0.52564(16) -0.2942(3) 0.0471(10) Uani d . 1 . .
H H10A -0.2794 -0.5008 -0.3500 0.057 Uiso calc R 1 . .
H H10B -0.2687 -0.4978 -0.2561 0.057 Uiso calc R 1 . .
C C11 -0.1398(3) -0.68428(14) -0.0934(2) 0.0261(7) Uani d . 1 . .
C C12 -0.0568(3) -0.68948(13) 0.3591(2) 0.0246(6) Uani d . 1 . .
C C13 0.1157(4) -0.68060(15) 0.4456(2) 0.0331(7) Uani d . 1 . .
H H13A 0.1655 -0.7220 0.4630 0.040 Uiso calc R 1 . .
H H13B 0.1511 -0.6525 0.4218 0.040 Uiso calc R 1 . .
C C14 -0.1329(4) -0.62352(14) 0.3347(2) 0.0326(7) Uani d . 1 . .
H H14A -0.1015 -0.5946 0.3090 0.039 Uiso calc R 1 . .
H H14B -0.2421 -0.6284 0.2812 0.039 Uiso calc R 1 . .
C C15 -0.1095(4) -0.73446(15) 0.3991(3) 0.0358(8) Uani d . 1 . .
H H15A -0.2186 -0.7401 0.3461 0.043 Uiso calc R 1 . .
H H15B -0.0624 -0.7764 0.4154 0.043 Uiso calc R 1 . .
C C16 0.1570(4) -0.65150(17) 0.5415(2) 0.0392(8) Uani d . 1 . .
C C17 0.0811(5) -0.58674(16) 0.5150(3) 0.0463(9) Uani d . 1 . .
H H17A 0.1153 -0.5580 0.4910 0.056 Uiso calc R 1 . .
H H17B 0.1086 -0.5679 0.5762 0.056 Uiso calc R 1 . .
C C18 -0.0896(4) -0.59461(16) 0.4315(3) 0.0417(8) Uani d . 1 . .
H H18A -0.1384 -0.5525 0.4148 0.050 Uiso calc R 1 . .
C C19 -0.1445(5) -0.64023(18) 0.4689(3) 0.0487(10) Uani d . 1 . .
H H19A -0.1213 -0.6220 0.5289 0.058 Uiso calc R 1 . .
H H19B -0.2535 -0.6459 0.4148 0.058 Uiso calc R 1 . .
C C20 -0.0654(4) -0.70500(17) 0.4965(3) 0.0422(9) Uani d . 1 . .
H H20 -0.0985 -0.7339 0.5219 0.051 Uiso calc R 1 . .
C C21 0.1039(5) -0.69680(18) 0.5792(3) 0.0466(9) Uani d . 1 . .
H H21A 0.1530 -0.7384 0.5962 0.056 Uiso calc R 1 . .
H H21B 0.1316 -0.6793 0.6412 0.056 Uiso calc R 1 . .
C C22 -0.0982(3) -0.71336(13) 0.2607(2) 0.0236(6) Uani d . 1 . .
C C23 0.3031(3) -0.81885(13) 0.3131(2) 0.0248(6) Uani d . 1 . .
C C24 0.3128(4) -0.87058(18) 0.3799(3) 0.0400(8) Uani d . 1 . .
H H24A 0.2862 -0.8518 0.4162 0.048 Uiso calc R 1 . .
H H24B 0.2417 -0.9051 0.3362 0.048 Uiso calc R 1 . .
C C25 0.4151(4) -0.76443(16) 0.3829(3) 0.0400(8) Uani d . 1 . .
H H25A 0.3882 -0.7442 0.4182 0.048 Uiso calc R 1 . .
H H25B 0.4111 -0.7320 0.3415 0.048 Uiso calc R 1 . .
C C26 0.3478(3) -0.85009(15) 0.2583(2) 0.0292(7) Uani d . 1 . .
H H26A 0.2772 -0.8845 0.2138 0.035 Uiso calc R 1 . .
H H26B 0.3420 -0.8183 0.2155 0.035 Uiso calc R 1 . .
C C27 0.5082(4) -0.87722(16) 0.3367(3) 0.0362(8) Uani d . 1 . .
C C28 0.5163(4) -0.92747(17) 0.4023(3) 0.0472(9) Uani d . 1 . .
H H28A 0.4474 -0.9626 0.3589 0.057 Uiso calc R 1 . .
H H28B 0.6183 -0.9449 0.4523 0.057 Uiso calc R 1 . .
C C29 0.4742(4) -0.8976(2) 0.4580(3) 0.0520(9) Uani d U 1 . .
H H29 0.4797 -0.9306 0.5002 0.062 Uiso calc R 1 . .
C C30 0.5839(5) -0.8432(2) 0.5278(3) 0.0640(11) Uani d U 1 . .
H H30A 0.5570 -0.8242 0.5637 0.077 Uiso calc R 1 . .
H H30B 0.6862 -0.8601 0.5790 0.077 Uiso calc R 1 . .
C C31 0.5765(4) -0.79274(18) 0.4627(3) 0.0478(9) Uani d . 1 . .
H H31 0.6481 -0.7581 0.5078 0.057 Uiso calc R 1 . .
C C32 0.6190(4) -0.82253(16) 0.4058(3) 0.0422(9) Uani d . 1 . .
H H32A 0.6142 -0.7900 0.3642 0.051 Uiso calc R 1 . .
H H32B 0.7218 -0.8391 0.4554 0.051 Uiso calc R 1 . .
C C33 0.1416(3) -0.79277(13) 0.2320(2) 0.0241(6) Uani d . 1 . .
C C34 -0.6859(3) -0.84038(13) -0.1254(2) 0.0235(6) Uani d . 1 . .
C C35 -0.6842(4) -0.89964(15) -0.1771(2) 0.0324(7) Uani d . 1 . .
H H35A -0.6704 -0.8860 -0.2229 0.039 Uiso calc R 1 . .
H H35B -0.6003 -0.9276 -0.1247 0.039 Uiso calc R 1 . .
C C36 -0.7108(3) -0.86335(14) -0.0550(2) 0.0257(6) Uani d . 1 . .
H H36A -0.6275 -0.8910 -0.0014 0.031 Uiso calc R 1 . .
H H36B -0.7123 -0.8264 -0.0220 0.031 Uiso calc R 1 . .
C C37 -0.8186(3) -0.79611(15) -0.2094(2) 0.0309(7) Uani d . 1 . .
H H37A -0.8209 -0.7587 -0.1774 0.037 Uiso calc R 1 . .
H H37B -0.8050 -0.7812 -0.2547 0.037 Uiso calc R 1 . .
C C38 -0.8593(3) -0.90004(14) -0.1166(2) 0.0278(7) Uani d . 1 . .
C C39 -0.8548(4) -0.95843(15) -0.1668(3) 0.0369(8) Uani d . 1 . .
H H39A -0.7716 -0.9865 -0.1138 0.044 Uiso calc R 1 . .
H H39B -0.9485 -0.9826 -0.2056 0.044 Uiso calc R 1 . .
C C40 -0.8339(4) -0.93638(16) -0.2387(2) 0.0364(8) Uani d . 1 . .
H H40 -0.8317 -0.9742 -0.2710 0.044 Uiso calc R 1 . .
C C41 -0.9649(4) -0.89244(17) -0.3230(2) 0.0427(9) Uani d . 1 . .
H H41A -1.0601 -0.9157 -0.3634 0.051 Uiso calc R 1 . .
H H41B -0.9515 -0.8788 -0.3689 0.051 Uiso calc R 1 . .
C C42 -0.9686(4) -0.83328(16) -0.2722(3) 0.0362(8) Uani d . 1 . .
H H42 -1.0530 -0.8051 -0.3258 0.043 Uiso calc R 1 . .
C C43 -0.9907(4) -0.85626(16) -0.2007(2) 0.0348(8) Uani d . 1 . .
H H43A -0.9953 -0.8194 -0.1691 0.042 Uiso calc R 1 . .
H H43B -1.0856 -0.8796 -0.2404 0.042 Uiso calc R 1 . .
C C44 -0.5320(3) -0.80707(14) -0.0634(2) 0.0249(6) Uani d . 1 . .
C C45 -0.1753(3) -0.98457(13) 0.3330(2) 0.0235(6) Uani d . 1 . .
C C46 -0.2750(4) -0.99210(14) 0.2260(2) 0.0300(7) Uani d . 1 . .
H H46 -0.3459 -1.0253 0.1937 0.036 Uiso calc R 1 . .
C C47 -0.2686(4) -0.95060(14) 0.1684(2) 0.0297(7) Uani d . 1 . .
H H47 -0.3370 -0.9566 0.0972 0.036 Uiso calc R 1 . .
C C48 -0.0689(3) -0.89626(14) 0.3128(2) 0.0261(7) Uani d . 1 . .
H H48 0.0045 -0.8642 0.3435 0.031 Uiso calc R 1 . .
C C49 -0.0695(4) -0.93522(14) 0.3752(2) 0.0289(7) Uani d . 1 . .
H H49 0.0014 -0.9286 0.4463 0.035 Uiso calc R 1 . .
C C50 0.3717(3) -0.51750(14) 0.3291(2) 0.0284(7) Uani d . 1 . .
C C51 0.3417(4) -0.55068(19) 0.2489(3) 0.0502(10) Uani d . 1 . .
H H51 0.4045 -0.5450 0.2362 0.060 Uiso calc R 1 . .
C C52 0.2213(4) -0.59158(18) 0.1883(3) 0.0462(10) Uani d . 1 . .
H H52 0.2068 -0.6140 0.1366 0.055 Uiso calc R 1 . .
C C53 0.1483(4) -0.56755(15) 0.2740(2) 0.0327(7) Uani d . 1 . .
H H53 0.0808 -0.5727 0.2828 0.039 Uiso calc R 1 . .
C C54 0.2680(4) -0.52567(16) 0.3389(3) 0.0366(8) Uani d . 1 . .
H H54 0.2789 -0.5030 0.3891 0.044 Uiso calc R 1 . .
O O2W -0.6463(7) -0.5698(2) 0.0516(5) 0.164(2) Uani d D 1 . .
H H2WA -0.6071 -0.5326 0.0650 0.246 Uiso d RD 1 . .
H H2WB -0.7227 -0.5627 0.0445 0.246 Uiso d RD 1 . .
O O3W 0.2700(5) -0.8634(2) 0.5795(3) 0.1280(17) Uani d D 1 . .
H H3WA 0.2757 -0.9038 0.5895 0.192 Uiso d RD 1 . .
H H3WB 0.3270 -0.8337 0.6229 0.192 Uiso d RD 1 . .
O O4W -0.9266(4) -0.80714(16) 0.0099(2) 0.0814(11) Uani d D 1 . .
H H4WA -0.9120 -0.7873 0.0579 0.122 Uiso d RD 1 . .
H H4WB -1.0151 -0.7979 -0.0406 0.122 Uiso d RD 1 . .
O O5W 0.3392(4) -0.99676(14) 0.6252(3) 0.0951(12) Uani d D 1 . .
H H5WA 0.2746 -1.0206 0.5731 0.143 Uiso d RD 1 . .
H H5WB 0.3925 -1.0296 0.6606 0.143 Uiso d RD 1 . .
O O6W -0.6353(11) -0.7012(3) 0.1063(9) 0.269(5) Uani d D 1 . .
H H6WA -0.6073 -0.6639 0.1051 0.403 Uiso d RD 1 . .
H H6WB -0.5697 -0.7312 0.1379 0.403 Uiso d RD 1 . .
O O7W -0.4278(3) -0.80967(14) 0.1829(2) 0.0584(7) Uani d D 1 . .
H H7WA -0.4551 -0.8186 0.1252 0.088 Uiso d RD 1 . .
H H7WB -0.3455 -0.7887 0.2167 0.088 Uiso d RD 1 . .
O O8W 0.4710(3) -0.76040(14) 0.7329(2) 0.0656(8) Uani d D 1 . .
H H8WA 0.5634 -0.7586 0.7672 0.098 Uiso d RD 1 . .
H H8WB 0.4667 -0.7583 0.7793 0.098 Uiso d RD 1 . .
C C62 -0.0705(4) -0.97459(15) 0.0048(2) 0.0336(8) Uani d . 1 . .
H H62 0.0118 -1.0023 0.0379 0.040 Uiso calc R 1 . .
C C65 -0.2990(4) -0.93054(16) -0.1448(2) 0.0354(8) Uani d . 1 . .
H H65 -0.3772 -0.9277 -0.2162 0.042 Uiso calc R 1 . .
N N4 -0.1940(3) -0.89317(11) 0.02111(18) 0.0241(5) Uani d . 1 . .
C C63 -0.0812(4) -0.93489(14) 0.0621(2) 0.0317(7) Uani d . 1 . .
H H63 -0.0052 -0.9373 0.1338 0.038 Uiso calc R 1 . .
C C64 -0.3012(4) -0.89177(15) -0.0822(2) 0.0322(7) Uani d . 1 . .
H H64 -0.3815 -0.8631 -0.1136 0.039 Uiso calc R 1 . .
C C61 -0.1825(3) -0.97326(13) -0.1024(2) 0.0232(6) Uani d . 1 . .
C C56 -0.4934(3) -0.52461(14) -0.0996(2) 0.0283(7) Uani d . 1 . .
C C57 -0.3573(4) -0.51075(15) -0.0728(2) 0.0332(7) Uiso d . 1 . .
H H57 -0.3497 -0.4745 -0.1001 0.040 Uiso calc R 1 . .
C C58 -0.2339(4) -0.55035(14) -0.0060(2) 0.0310(7) Uiso d . 1 . .
H H58 -0.1444 -0.5400 0.0103 0.037 Uiso calc R 1 . .
C C59 -0.3642(4) -0.61572(14) 0.0135(2) 0.0310(7) Uani d . 1 . .
H H59 -0.3668 -0.6512 0.0445 0.037 Uiso calc R 1 . .
N N3 -0.2360(3) -0.60329(12) 0.03679(19) 0.0276(6) Uiso d . 1 . .
C C60 -0.4943(4) -0.57922(15) -0.0539(3) 0.0337(7) Uani d . 1 . .
H H60 -0.5820 -0.5910 -0.0688 0.040 Uiso calc R 1 . .

loop_
_atom_site_aniso_label
_atom_site_aniso_U_11
_atom_site_aniso_U_22
_atom_site_aniso_U_33
_atom_site_aniso_U_12
_atom_site_aniso_U_13
_atom_site_aniso_U_23
Co1 0.0187(2) 0.01868(19) 0.01874(19) -0.00078(17) 0.01282(17) -0.00001(17)
Co2 0.0197(2) 0.0191(2) 0.01956(19) -0.00031(17) 0.01342(18) 0.00082(16)
O1 0.0428(14) 0.0279(11) 0.0310(12) -0.0062(10) 0.0249(12) 0.0014(9)
O1W 0.0227(11) 0.0233(10) 0.0239(11) -0.0015(8) 0.0159(10) 0.0009(8)
O2 0.0312(12) 0.0312(11) 0.0219(11) -0.0045(9) 0.0172(10) -0.0002(9)
O3 0.0470(18) 0.0617(18) 0.0592(18) 0.0066(14) 0.0140(15) 0.0329(15)
O4 0.0416(13) 0.0282(11) 0.0295(11) -0.0097(10) 0.0277(11) -0.0039(9)
O5 0.0325(12) 0.0257(11) 0.0336(12) -0.0083(9) 0.0257(11) -0.0099(9)
O6 0.0421(15) 0.0726(18) 0.0327(13) -0.0114(15) 0.0107(12) 0.0036(14)
O7 0.0195(11) 0.0328(11) 0.0307(11) -0.0002(9) 0.0160(10) 0.0032(9)
O8 0.0308(12) 0.0269(11) 0.0384(12) 0.0089(9) 0.0254(11) 0.0121(9)
O9 0.0438(16) 0.0522(15) 0.0649(17) 0.0106(12) 0.0394(15) -0.0018(13)
O10 0.0246(12) 0.0369(12) 0.0409(13) -0.0022(10) 0.0167(11) 0.0126(10)
O11 0.0169(11) 0.0359(12) 0.0229(11) -0.0037(9) 0.0106(10) 0.0019(9)
O12 0.0353(13) 0.0365(12) 0.0464(14) -0.0009(10) 0.0305(12) 0.0063(10)
N1 0.0266(14) 0.0243(13) 0.0238(13) 0.0006(11) 0.0174(12) 0.0034(10)
N2 0.0252(14) 0.0268(13) 0.0275(13) -0.0032(11) 0.0177(12) -0.0040(10)
C1 0.0342(18) 0.0242(15) 0.0242(15) -0.0015(13) 0.0216(15) 0.0020(12)
C2 0.067(3) 0.0292(17) 0.044(2) -0.0056(16) 0.045(2) -0.0056(15)
C3 0.036(2) 0.0315(17) 0.0324(18) -0.0052(14) 0.0202(17) 0.0011(14)
C4 0.0381(19) 0.0305(16) 0.0292(16) -0.0084(14) 0.0232(16) -0.0017(13)
C5 0.043(2) 0.0400(19) 0.0305(18) -0.0030(16) 0.0158(18) 0.0095(15)
C6 0.094(4) 0.045(2) 0.0278(19) -0.028(2) 0.035(2) -0.0082(17)
C7 0.098(4) 0.039(2) 0.053(2) -0.010(2) 0.062(3) -0.0080(18)
C8 0.089(3) 0.048(2) 0.065(3) -0.013(2) 0.065(3) 0.000(2)
C9 0.058(2) 0.0282(17) 0.040(2) -0.0135(16) 0.036(2) -0.0022(14)
C10 0.067(3) 0.0289(18) 0.0375(19) -0.0088(17) 0.032(2) 0.0000(15)
C11 0.0248(16) 0.0275(16) 0.0250(16) 0.0033(13) 0.0165(14) 0.0028(13)
C12 0.0302(17) 0.0249(15) 0.0242(15) -0.0014(12) 0.0206(14) -0.0010(12)
C13 0.0345(19) 0.0339(17) 0.0313(17) 0.0018(14) 0.0226(16) 0.0043(14)
C14 0.0343(19) 0.0327(16) 0.0298(16) 0.0027(14) 0.0214(16) -0.0004(14)
C15 0.049(2) 0.0353(17) 0.0368(18) -0.0120(16) 0.0348(18) -0.0041(14)
C16 0.037(2) 0.0433(19) 0.0268(17) -0.0096(16) 0.0172(17) -0.0050(14)
C17 0.063(3) 0.0385(19) 0.0333(19) -0.0163(18) 0.031(2) -0.0105(15)
C18 0.058(2) 0.0347(18) 0.044(2) 0.0024(17) 0.039(2) -0.0033(16)
C19 0.063(3) 0.055(2) 0.047(2) -0.002(2) 0.044(2) -0.0078(18)
C20 0.062(3) 0.0419(19) 0.040(2) -0.0137(18) 0.041(2) -0.0054(16)
C21 0.063(3) 0.047(2) 0.0292(18) -0.0060(19) 0.031(2) 0.0050(16)
C22 0.0239(16) 0.0213(15) 0.0247(15) 0.0039(12) 0.0161(14) 0.0024(12)
C23 0.0180(15) 0.0272(15) 0.0254(15) -0.0021(12) 0.0132(14) 0.0010(12)
C24 0.0225(18) 0.053(2) 0.0374(19) 0.0117(15) 0.0174(16) 0.0223(16)
C25 0.0272(18) 0.0415(19) 0.0377(19) -0.0077(15) 0.0167(16) -0.0140(15)
C26 0.0225(16) 0.0258(15) 0.0354(17) 0.0011(13) 0.0181(15) 0.0008(13)
C27 0.0261(18) 0.0367(18) 0.0412(19) 0.0044(14) 0.0210(16) 0.0006(15)
C28 0.0268(19) 0.043(2) 0.053(2) 0.0088(16) 0.0199(18) 0.0149(17)
C29 0.031(2) 0.073(2) 0.041(2) 0.0169(15) 0.0205(17) 0.0334(16)
C30 0.028(2) 0.113(3) 0.029(2) 0.0103(18) 0.0104(18) 0.0049(19)
C31 0.0221(18) 0.058(2) 0.038(2) -0.0062(17) 0.0102(17) -0.0157(18)
C32 0.0204(18) 0.047(2) 0.050(2) 0.0020(15) 0.0205(18) 0.0021(17)
C33 0.0251(16) 0.0262(16) 0.0230(15) 0.0024(13) 0.0170(14) -0.0006(12)
C34 0.0164(15) 0.0244(15) 0.0234(15) 0.0025(12) 0.0110(14) 0.0015(12)
C35 0.0280(18) 0.0361(17) 0.0325(17) -0.0032(14) 0.0203(16) -0.0045(14)
C36 0.0212(15) 0.0255(15) 0.0268(15) 0.0012(12) 0.0149(14) 0.0022(12)
C37 0.0239(17) 0.0332(17) 0.0303(16) 0.0055(13) 0.0164(15) 0.0093(14)
C38 0.0249(17) 0.0269(15) 0.0310(16) -0.0019(13) 0.0188(15) 0.0022(13)
C39 0.0311(19) 0.0265(17) 0.043(2) -0.0076(14) 0.0209(17) -0.0043(14)
C40 0.0283(18) 0.0391(19) 0.0359(18) -0.0050(15) 0.0194(17) -0.0127(15)
C41 0.033(2) 0.057(2) 0.0266(17) -0.0107(17) 0.0158(17) -0.0088(16)
C42 0.0223(17) 0.043(2) 0.0288(17) 0.0050(14) 0.0118(15) 0.0093(14)
C43 0.0208(17) 0.0376(18) 0.0395(19) 0.0018(14) 0.0179(16) 0.0049(15)
C44 0.0252(17) 0.0250(15) 0.0275(16) -0.0011(12) 0.0191(15) -0.0036(12)
C45 0.0248(16) 0.0217(14) 0.0258(15) 0.0042(12) 0.0179(14) 0.0038(12)
C46 0.0323(18) 0.0286(16) 0.0259(16) -0.0083(14) 0.0185(15) -0.0005(13)
C47 0.0357(19) 0.0273(16) 0.0245(15) -0.0058(14) 0.0198(15) -0.0037(13)
C48 0.0232(17) 0.0274(16) 0.0231(15) -0.0038(12) 0.0139(14) 0.0012(12)
C49 0.0264(17) 0.0314(16) 0.0227(15) -0.0022(13) 0.0142(14) 0.0013(13)
C50 0.0270(17) 0.0271(16) 0.0301(16) -0.0085(13) 0.0190(15) -0.0067(13)
C51 0.045(2) 0.074(3) 0.052(2) -0.031(2) 0.041(2) -0.028(2)
C52 0.045(2) 0.063(2) 0.048(2) -0.0255(19) 0.039(2) -0.0270(18)
C53 0.0327(19) 0.0345(17) 0.0397(18) -0.0089(14) 0.0281(17) -0.0109(14)
C54 0.041(2) 0.0356(18) 0.0417(19) -0.0123(15) 0.0311(18) -0.0161(15)
O2W 0.208(6) 0.139(4) 0.255(7) -0.038(4) 0.201(6) -0.017(4)
O3W 0.132(4) 0.086(3) 0.088(3) -0.018(3) 0.043(3) -0.019(2)
O4W 0.087(3) 0.105(2) 0.0473(17) 0.057(2) 0.0440(19) 0.0155(16)
O5W 0.087(3) 0.0534(18) 0.070(2) -0.0074(18) 0.024(2) -0.0078(17)
O6W 0.345(12) 0.100(4) 0.489(14) 0.071(6) 0.334(11) 0.063(7)
O7W 0.0445(16) 0.093(2) 0.0468(15) -0.0228(15) 0.0346(14) -0.0213(15)
O8W 0.0486(17) 0.0765(19) 0.0436(15) -0.0128(15) 0.0202(14) 0.0047(14)
C62 0.0373(19) 0.0310(16) 0.0268(16) 0.0118(14) 0.0195(16) 0.0019(13)
C65 0.0325(19) 0.0429(19) 0.0243(16) 0.0039(15) 0.0167(15) -0.0065(14)
N4 0.0275(14) 0.0235(12) 0.0235(13) 0.0001(10) 0.0181(12) -0.0011(10)
C63 0.0352(19) 0.0324(17) 0.0213(15) 0.0094(14) 0.0168(15) 0.0023(13)
C64 0.0290(18) 0.0368(18) 0.0261(16) 0.0053(14) 0.0168(15) -0.0017(14)
C61 0.0290(17) 0.0210(14) 0.0253(16) -0.0024(12) 0.0208(15) -0.0014(12)
C56 0.0267(17) 0.0309(16) 0.0265(16) 0.0093(13) 0.0177(15) 0.0048(13)
C59 0.0330(18) 0.0267(16) 0.0395(18) 0.0053(14) 0.0272(16) 0.0080(14)
C60 0.0278(18) 0.0348(18) 0.0412(18) 0.0043(14) 0.0245(16) 0.0078(15)

loop_
_atom_type_symbol
_atom_type_description
_atom_type_scat_dispersion_real
_atom_type_scat_dispersion_imag
_atom_type_scat_source
C C 0.0033 0.0016 'International Tables Vol C Tables 4.2.6.8 and 6.1.1.4'
H H 0.0000 0.0000 'International Tables Vol C Tables 4.2.6.8 and 6.1.1.4'
Co Co 0.3494 0.9721 'International Tables Vol C Tables 4.2.6.8 and 6.1.1.4'
N N 0.0061 0.0033 'International Tables Vol C Tables 4.2.6.8 and 6.1.1.4'
O O 0.0106 0.0060 'International Tables Vol C Tables 4.2.6.8 and 6.1.1.4'

loop_
_geom_angle_atom_site_label_1
_geom_angle_atom_site_label_2
_geom_angle_atom_site_label_3
_geom_angle_site_symmetry_1
_geom_angle_site_symmetry_3
_geom_angle
_geom_angle_publ_flag
O7 Co1 O11 . . 175.18(9) ?
O7 Co1 O5 . . 88.17(8) ?
O11 Co1 O5 . . 88.96(8) ?
O7 Co1 N1 . . 88.31(9) ?
O11 Co1 N1 . . 87.64(9) ?
O5 Co1 N1 . . 86.20(9) ?
O7 Co1 O1W . . 95.00(8) ?
O11 Co1 O1W . . 88.95(8) ?
O5 Co1 O1W . . 91.80(7) ?
N1 Co1 O1W . . 176.08(9) ?
O7 Co1 N4 . . 91.22(9) ?
O11 Co1 N4 . . 91.61(9) ?
O5 Co1 N4 . . 179.18(9) ?
N1 Co1 N4 . . 93.23(9) ?
O1W Co1 N4 . . 88.79(8) ?
O4 Co2 O2 . . 176.12(8) ?
O4 Co2 O8 . . 92.80(8) ?
O2 Co2 O8 . . 90.39(8) ?
O4 Co2 N2 . . 90.03(9) ?
O2 Co2 N2 . . 87.82(9) ?
O8 Co2 N2 . . 89.16(9) ?
O4 Co2 O1W . . 93.78(8) ?
O2 Co2 O1W . . 88.46(8) ?
O8 Co2 O1W . . 89.30(7) ?
N2 Co2 O1W . . 175.96(8) ?
O4 Co2 N3 . . 90.30(9) ?
O2 Co2 N3 . . 86.62(9) ?
O8 Co2 N3 . . 175.89(9) ?
N2 Co2 N3 . . 93.55(9) ?
O1W Co2 N3 . . 87.79(8) ?
Co1 O1W Co2 . . 111.87(8) ?
Co1 O1W H1WA . . 126.0 ?
Co2 O1W H1WA . . 96.8 ?
Co1 O1W H1WB . . 100.9 ?
Co2 O1W H1WB . . 130.0 ?
H1WA O1W H1WB . . 92.9 ?
C11 O2 Co2 . . 132.6(2) ?
C5 O3 H3C . . 109.2 ?
C22 O4 Co2 . . 141.37(19) ?
C22 O5 Co1 . . 127.35(19) ?
C16 O6 H6C . . 109.6 ?
C33 O7 Co1 . . 138.71(19) ?
C33 O8 Co2 . . 126.29(18) ?
C27 O9 H9B . . 109.5 ?
C44 O11 Co1 . . 132.62(19) ?
C38 O12 H12A . . 109.6 ?
C47 N1 C48 . . 116.7(2) ?
C47 N1 Co1 . . 122.9(2) ?
C48 N1 Co1 . . 119.55(19) ?
C52 N2 C53 . . 116.1(3) ?
C52 N2 Co2 . . 123.0(2) ?
C53 N2 Co2 . . 120.6(2) ?
C11 C1 C4 . . 111.7(2) ?
C11 C1 C2 . . 112.0(2) ?
C4 C1 C2 . . 109.2(3) ?
C11 C1 C3 . . 106.4(2) ?
C4 C1 C3 . . 108.4(2) ?
C2 C1 C3 . . 109.0(3) ?
C7 C2 C1 . . 109.5(3) ?
C7 C2 H2A . . 109.8 ?
C1 C2 H2A . . 109.8 ?
C7 C2 H2B . . 109.8 ?
C1 C2 H2B . . 109.8 ?
H2A C2 H2B . . 108.2 ?
C5 C3 C1 . . 110.7(3) ?
C5 C3 H3A . . 109.5 ?
C1 C3 H3A . . 109.5 ?
C5 C3 H3B . . 109.5 ?
C1 C3 H3B . . 109.5 ?
H3A C3 H3B . . 108.1 ?
C1 C4 C9 . . 109.7(2) ?
C1 C4 H4A . . 109.7 ?
C9 C4 H4A . . 109.7 ?
C1 C4 H4B . . 109.7 ?
C9 C4 H4B . . 109.7 ?
H4A C4 H4B . . 108.2 ?
O3 C5 C3 . . 110.2(3) ?
O3 C5 C10 . . 107.1(3) ?
C3 C5 C10 . . 109.2(3) ?
O3 C5 C6 . . 111.4(3) ?
C3 C5 C6 . . 109.5(3) ?
C10 C5 C6 . . 109.4(3) ?
C7 C6 C5 . . 109.6(3) ?
C7 C6 H6A . . 109.7 ?
C5 C6 H6A . . 109.7 ?
C7 C6 H6B . . 109.7 ?
C5 C6 H6B . . 109.7 ?
H6A C6 H6B . . 108.2 ?
C6 C7 C2 . . 109.8(3) ?
C6 C7 C8 . . 109.7(3) ?
C2 C7 C8 . . 109.3(3) ?
C6 C7 H7 . . 109.4 ?
C2 C7 H7 . . 109.4 ?
C8 C7 H7 . . 109.4 ?
C9 C8 C7 . . 109.1(3) ?
C9 C8 H8A . . 109.9 ?
C7 C8 H8A . . 109.9 ?
C9 C8 H8B . . 109.9 ?
C7 C8 H8B . . 109.9 ?
H8A C8 H8B . . 108.3 ?
C10 C9 C8 . . 109.7(3) ?
C10 C9 C4 . . 110.3(3) ?
C8 C9 C4 . . 109.0(3) ?
C10 C9 H9A . . 109.3 ?
C8 C9 H9A . . 109.3 ?
C4 C9 H9A . . 109.3 ?
C9 C10 C5 . . 109.5(3) ?
C9 C10 H10A . . 109.8 ?
C5 C10 H10A . . 109.8 ?
C9 C10 H10B . . 109.8 ?
C5 C10 H10B . . 109.8 ?
H10A C10 H10B . . 108.2 ?
O2 C11 O1 . . 123.6(3) ?
O2 C11 C1 . . 118.7(3) ?
O1 C11 C1 . . 117.7(3) ?
C22 C12 C14 . . 107.4(2) ?
C22 C12 C13 . . 110.2(2) ?
C14 C12 C13 . . 108.4(2) ?
C22 C12 C15 . . 114.0(2) ?
C14 C12 C15 . . 108.4(3) ?
C13 C12 C15 . . 108.4(3) ?
C16 C13 C12 . . 110.5(3) ?
C16 C13 H13A . . 109.5 ?
C12 C13 H13A . . 109.5 ?
C16 C13 H13B . . 109.5 ?
C12 C13 H13B . . 109.5 ?
H13A C13 H13B . . 108.1 ?
C18 C14 C12 . . 110.5(3) ?
C18 C14 H14A . . 109.5 ?
C12 C14 H14A . . 109.5 ?
C18 C14 H14B . . 109.5 ?
C12 C14 H14B . . 109.5 ?
H14A C14 H14B . . 108.1 ?
C20 C15 C12 . . 109.5(2) ?
C20 C15 H15A . . 109.8 ?
C12 C15 H15A . . 109.8 ?
C20 C15 H15B . . 109.8 ?
C12 C15 H15B . . 109.8 ?
H15A C15 H15B . . 108.2 ?
O6 C16 C17 . . 107.3(3) ?
O6 C16 C21 . . 111.7(3) ?
C17 C16 C21 . . 110.0(3) ?
O6 C16 C13 . . 109.3(3) ?
C17 C16 C13 . . 109.6(3) ?
C21 C16 C13 . . 108.9(3) ?
C16 C17 C18 . . 109.8(3) ?
C16 C17 H17A . . 109.7 ?
C18 C17 H17A . . 109.7 ?
C16 C17 H17B . . 109.7 ?
C18 C17 H17B . . 109.7 ?
H17A C17 H17B . . 108.2 ?
C17 C18 C14 . . 109.6(3) ?
C17 C18 C19 . . 110.0(3) ?
C14 C18 C19 . . 108.5(3) ?
C17 C18 H18A . . 109.5 ?
C14 C18 H18A . . 109.5 ?
C19 C18 H18A . . 109.5 ?
C20 C19 C18 . . 108.9(3) ?
C20 C19 H19A . . 109.9 ?
C18 C19 H19A . . 109.9 ?
C20 C19 H19B . . 109.9 ?
C18 C19 H19B . . 109.9 ?
H19A C19 H19B . . 108.3 ?
C21 C20 C19 . . 110.5(3) ?
C21 C20 C15 . . 109.9(3) ?
C19 C20 C15 . . 109.1(3) ?
C21 C20 H20 . . 109.1 ?
C19 C20 H20 . . 109.1 ?
C15 C20 H20 . . 109.1 ?
C20 C21 C16 . . 109.8(3) ?
C20 C21 H21A . . 109.7 ?
C16 C21 H21A . . 109.7 ?
C20 C21 H21B . . 109.7 ?
C16 C21 H21B . . 109.7 ?
H21A C21 H21B . . 108.2 ?
O5 C22 O4 . . 124.9(3) ?
O5 C22 C12 . . 119.8(3) ?
O4 C22 C12 . . 115.2(2) ?
C33 C23 C26 . . 109.1(2) ?
C33 C23 C25 . . 110.8(2) ?
C26 C23 C25 . . 109.0(3) ?
C33 C23 C24 . . 110.5(2) ?
C26 C23 C24 . . 108.1(2) ?
C25 C23 C24 . . 109.3(3) ?
C29 C24 C23 . . 109.5(3) ?
C29 C24 H24A . . 109.8 ?
C23 C24 H24A . . 109.8 ?
C29 C24 H24B . . 109.8 ?
C23 C24 H24B . . 109.8 ?
H24A C24 H24B . . 108.2 ?
C23 C25 C31 . . 109.0(3) ?
C23 C25 H25A . . 109.9 ?
C31 C25 H25A . . 109.9 ?
C23 C25 H25B . . 109.9 ?
C31 C25 H25B . . 109.9 ?
H25A C25 H25B . . 108.3 ?
C27 C26 C23 . . 110.8(3) ?
C27 C26 H26A . . 109.5 ?
C23 C26 H26A . . 109.5 ?
C27 C26 H26B . . 109.5 ?
C23 C26 H26B . . 109.5 ?
H26A C26 H26B . . 108.1 ?
O9 C27 C28 . . 107.7(3) ?
O9 C27 C26 . . 110.7(3) ?
C28 C27 C26 . . 109.4(3) ?
O9 C27 C32 . . 110.4(3) ?
C28 C27 C32 . . 109.4(3) ?
C26 C27 C32 . . 109.2(3) ?
C29 C28 C27 . . 109.8(3) ?
C29 C28 H28A . . 109.7 ?
C27 C28 H28A . . 109.7 ?
C29 C28 H28B . . 109.7 ?
C27 C28 H28B . . 109.7 ?
H28A C28 H28B . . 108.2 ?
C28 C29 C30 . . 109.9(3) ?
C28 C29 C24 . . 110.2(3) ?
C30 C29 C24 . . 109.2(3) ?
C28 C29 H29 . . 109.2 ?
C30 C29 H29 . . 109.2 ?
C24 C29 H29 . . 109.2 ?
C31 C30 C29 . . 109.1(3) ?
C31 C30 H30A . . 109.9 ?
C29 C30 H30A . . 109.9 ?
C31 C30 H30B . . 109.9 ?
C29 C30 H30B . . 109.9 ?
H30A C30 H30B . . 108.3 ?
C30 C31 C32 . . 110.1(3) ?
C30 C31 C25 . . 110.2(3) ?
C32 C31 C25 . . 109.2(3) ?
C30 C31 H31 . . 109.1 ?
C32 C31 H31 . . 109.1 ?
C25 C31 H31 . . 109.1 ?
C27 C32 C31 . . 108.9(3) ?
C27 C32 H32A . . 109.9 ?
C31 C32 H32A . . 109.9 ?
C27 C32 H32B . . 109.9 ?
C31 C32 H32B . . 109.9 ?
H32A C32 H32B . . 108.3 ?
O7 C33 O8 . . 124.6(3) ?
O7 C33 C23 . . 117.2(2) ?
O8 C33 C23 . . 118.1(3) ?
C44 C34 C36 . . 111.5(2) ?
C44 C34 C37 . . 112.1(2) ?
C36 C34 C37 . . 108.6(2) ?
C44 C34 C35 . . 106.7(2) ?
C36 C34 C35 . . 108.6(2) ?
C37 C34 C35 . . 109.2(2) ?
C40 C35 C34 . . 109.6(3) ?
C40 C35 H35A . . 109.8 ?
C34 C35 H35A . . 109.8 ?
C40 C35 H35B . . 109.8 ?
C34 C35 H35B . . 109.8 ?
H35A C35 H35B . . 108.2 ?
C38 C36 C34 . . 110.9(2) ?
C38 C36 H36A . . 109.5 ?
C34 C36 H36A . . 109.5 ?
C38 C36 H36B . . 109.5 ?
C34 C36 H36B . . 109.5 ?
H36A C36 H36B . . 108.1 ?
C42 C37 C34 . . 109.6(2) ?
C42 C37 H37A . . 109.7 ?
C34 C37 H37A . . 109.7 ?
C42 C37 H37B . . 109.7 ?
C34 C37 H37B . . 109.7 ?
H37A C37 H37B . . 108.2 ?
O12 C38 C36 . . 109.8(2) ?
O12 C38 C39 . . 107.8(2) ?
C36 C38 C39 . . 109.0(2) ?
O12 C38 C43 . . 111.3(2) ?
C36 C38 C43 . . 109.5(2) ?
C39 C38 C43 . . 109.4(3) ?
C40 C39 C38 . . 109.6(2) ?
C40 C39 H39A . . 109.7 ?
C38 C39 H39A . . 109.7 ?
C40 C39 H39B . . 109.7 ?
C38 C39 H39B . . 109.7 ?
H39A C39 H39B . . 108.2 ?
C39 C40 C41 . . 110.1(3) ?
C39 C40 C35 . . 109.8(3) ?
C41 C40 C35 . . 109.3(3) ?
C39 C40 H40 . . 109.2 ?
C41 C40 H40 . . 109.2 ?
C35 C40 H40 . . 109.2 ?
C40 C41 C42 . . 109.2(3) ?
C40 C41 H41A . . 109.8 ?
C42 C41 H41A . . 109.8 ?
C40 C41 H41B . . 109.8 ?
C42 C41 H41B . . 109.8 ?
H41A C41 H41B . . 108.3 ?
C43 C42 C37 . . 109.7(3) ?
C43 C42 C41 . . 108.7(3) ?
C37 C42 C41 . . 109.7(3) ?
C43 C42 H42 . . 109.6 ?
C37 C42 H42 . . 109.6 ?
C41 C42 H42 . . 109.6 ?
C38 C43 C42 . . 109.9(3) ?
C38 C43 H43A . . 109.7 ?
C42 C43 H43A . . 109.7 ?
C38 C43 H43B . . 109.7 ?
C42 C43 H43B . . 109.7 ?
H43A C43 H43B . . 108.2 ?
O10 C44 O11 . . 123.5(3) ?
O10 C44 C34 . . 120.5(3) ?
O11 C44 C34 . . 115.9(2) ?
C49 C45 C46 . . 116.0(3) ?
C49 C45 C61 . 2_535 122.2(3) ?
C46 C45 C61 . 2_535 121.8(3) ?
C47 C46 C45 . . 120.1(3) ?
C47 C46 H46 . . 119.9 ?
C45 C46 H46 . . 119.9 ?
N1 C47 C46 . . 123.5(3) ?
N1 C47 H47 . . 118.3 ?
C46 C47 H47 . . 118.3 ?
N1 C48 C49 . . 123.1(3) ?
N1 C48 H48 . . 118.4 ?
C49 C48 H48 . . 118.4 ?
C48 C49 C45 . . 120.5(3) ?
C48 C49 H49 . . 119.8 ?
C45 C49 H49 . . 119.8 ?
C54 C50 C51 . . 115.9(3) ?
C54 C50 C56 . 2_645 121.7(3) ?
C51 C50 C56 . 2_645 122.4(3) ?
C52 C51 C50 . . 120.8(3) ?
C52 C51 H51 . . 119.6 ?
C50 C51 H51 . . 119.6 ?
N2 C52 C51 . . 123.6(3) ?
N2 C52 H52 . . 118.2 ?
C51 C52 H52 . . 118.2 ?
N2 C53 C54 . . 123.8(3) ?
N2 C53 H53 . . 118.1 ?
C54 C53 H53 . . 118.1 ?
C53 C54 C50 . . 119.7(3) ?
C53 C54 H54 . . 120.1 ?
C50 C54 H54 . . 120.1 ?
H2WA O2W H2WB . . 102.9 ?
H3WA O3W H3WB . . 128.8 ?
H4WA O4W H4WB . . 102.0 ?
H5WA O5W H5WB . . 90.3 ?
H6WA O6W H6WB . . 118.6 ?
H7WA O7W H7WB . . 105.6 ?
H8WA O8W H8WB . . 102.9 ?
C63 C62 C61 . . 120.0(3) ?
C63 C62 H62 . . 120.0 ?
C61 C62 H62 . . 120.0 ?
C61 C65 C64 . . 120.6(3) ?
C61 C65 H65 . . 119.7 ?
C64 C65 H65 . . 119.7 ?
C63 N4 C64 . . 115.9(2) ?
C63 N4 Co1 . . 120.95(19) ?
C64 N4 Co1 . . 123.0(2) ?
N4 C63 C62 . . 123.9(3) ?
N4 C63 H63 . . 118.0 ?
C62 C63 H63 . . 118.0 ?
N4 C64 C65 . . 123.5(3) ?
N4 C64 H64 . . 118.2 ?
C65 C64 H64 . . 118.2 ?
C65 C61 C62 . . 116.1(3) ?
C65 C61 C45 . 2_534 122.2(3) ?
C62 C61 C45 . 2_534 121.7(3) ?
C57 C56 C60 . . 116.2(3) ?
C57 C56 C50 . 2_444 121.5(3) ?
C60 C56 C50 . 2_444 122.4(3) ?
C58 C57 C56 . . 120.2(3) ?
C58 C57 H57 . . 119.9 ?
C56 C57 H57 . . 119.9 ?
N3 C58 C57 . . 123.3(3) ?
N3 C58 H58 . . 118.3 ?
C57 C58 H58 . . 118.3 ?
N3 C59 C60 . . 124.0(3) ?
N3 C59 H59 . . 118.0 ?
C60 C59 H59 . . 118.0 ?
C59 N3 C58 . . 116.6(3) ?
C59 N3 Co2 . . 122.4(2) ?
C58 N3 Co2 . . 119.9(2) ?
C59 C60 C56 . . 119.6(3) ?
C59 C60 H60 . . 120.2 ?
C56 C60 H60 . . 120.2 ?

loop_
_geom_bond_atom_site_label_1
_geom_bond_atom_site_label_2
_geom_bond_site_symmetry_2
_geom_bond_distance
_geom_bond_publ_flag
Co1 O7 . 2.019(2) y
Co1 O11 . 2.068(2) y
Co1 O5 . 2.1277(19) y
Co1 N1 . 2.145(2) y
Co1 O1W . 2.1603(18) y
Co1 N4 . 2.161(2) y
Co2 O4 . 2.022(2) y
Co2 O2 . 2.072(2) y
Co2 O8 . 2.110(2) y
Co2 N2 . 2.154(2) y
Co2 O1W . 2.1813(19) y
Co2 N3 . 2.198(2) y
O1 C11 . 1.280(3) ?
O1W H1WA . 0.8525 ?
O1W H1WB . 0.9546 ?
O2 C11 . 1.242(3) ?
O3 C5 . 1.437(5) ?
O3 H3C . 0.8198 ?
O4 C22 . 1.254(3) ?
O5 C22 . 1.254(3) ?
O6 C16 . 1.437(4) ?
O6 H6C . 0.8202 ?
O7 C33 . 1.257(4) ?
O8 C33 . 1.265(3) ?
O9 C27 . 1.429(4) ?
O9 H9B . 0.8199 ?
O10 C44 . 1.249(4) ?
O11 C44 . 1.273(4) ?
O12 C38 . 1.430(4) ?
O12 H12A . 0.8205 ?
N1 C47 . 1.335(4) ?
N1 C48 . 1.347(4) ?
N2 C52 . 1.328(4) ?
N2 C53 . 1.334(4) ?
C1 C11 . 1.522(4) ?
C1 C4 . 1.524(4) ?
C1 C2 . 1.536(4) ?
C1 C3 . 1.539(4) ?
C2 C7 . 1.530(5) ?
C2 H2A . 0.9700 ?
C2 H2B . 0.9700 ?
C3 C5 . 1.514(4) ?
C3 H3A . 0.9700 ?
C3 H3B . 0.9700 ?
C4 C9 . 1.536(4) ?
C4 H4A . 0.9700 ?
C4 H4B . 0.9700 ?
C5 C10 . 1.521(5) ?
C5 C6 . 1.528(6) ?
C6 C7 . 1.516(6) ?
C6 H6A . 0.9700 ?
C6 H6B . 0.9700 ?
C7 C8 . 1.537(6) ?
C7 H7 . 0.9800 ?
C8 C9 . 1.521(5) ?
C8 H8A . 0.9700 ?
C8 H8B . 0.9700 ?
C9 C10 . 1.518(5) ?
C9 H9A . 0.9800 ?
C10 H10A . 0.9700 ?
C10 H10B . 0.9700 ?
C12 C22 . 1.527(4) ?
C12 C14 . 1.536(4) ?
C12 C13 . 1.537(4) ?
C12 C15 . 1.543(4) ?
C13 C16 . 1.527(4) ?
C13 H13A . 0.9700 ?
C13 H13B . 0.9700 ?
C14 C18 . 1.529(4) ?
C14 H14A . 0.9700 ?
C14 H14B . 0.9700 ?
C15 C20 . 1.538(4) ?
C15 H15A . 0.9700 ?
C15 H15B . 0.9700 ?
C16 C17 . 1.508(5) ?
C16 C21 . 1.519(5) ?
C17 C18 . 1.516(5) ?
C17 H17A . 0.9700 ?
C17 H17B . 0.9700 ?
C18 C19 . 1.535(5) ?
C18 H18A . 0.9800 ?
C19 C20 . 1.522(5) ?
C19 H19A . 0.9700 ?
C19 H19B . 0.9700 ?
C20 C21 . 1.505(5) ?
C20 H20 . 0.9800 ?
C21 H21A . 0.9700 ?
C21 H21B . 0.9700 ?
C23 C33 . 1.527(4) ?
C23 C26 . 1.532(4) ?
C23 C25 . 1.533(4) ?
C23 C24 . 1.539(4) ?
C24 C29 . 1.531(5) ?
C24 H24A . 0.9700 ?
C24 H24B . 0.9700 ?
C25 C31 . 1.543(5) ?
C25 H25A . 0.9700 ?
C25 H25B . 0.9700 ?
C26 C27 . 1.525(4) ?
C26 H26A . 0.9700 ?
C26 H26B . 0.9700 ?
C27 C28 . 1.511(5) ?
C27 C32 . 1.530(5) ?
C28 C29 . 1.510(6) ?
C28 H28A . 0.9700 ?
C28 H28B . 0.9700 ?
C29 C30 . 1.523(6) ?
C29 H29 . 0.9800 ?
C30 C31 . 1.511(6) ?
C30 H30A . 0.9700 ?
C30 H30B . 0.9700 ?
C31 C32 . 1.532(5) ?
C31 H31 . 0.9800 ?
C32 H32A . 0.9700 ?
C32 H32B . 0.9700 ?
C34 C44 . 1.532(4) ?
C34 C36 . 1.536(4) ?
C34 C37 . 1.539(4) ?
C34 C35 . 1.539(4) ?
C35 C40 . 1.531(4) ?
C35 H35A . 0.9700 ?
C35 H35B . 0.9700 ?
C36 C38 . 1.520(4) ?
C36 H36A . 0.9700 ?
C36 H36B . 0.9700 ?
C37 C42 . 1.535(4) ?
C37 H37A . 0.9700 ?
C37 H37B . 0.9700 ?
C38 C39 . 1.522(4) ?
C38 C43 . 1.528(4) ?
C39 C40 . 1.521(5) ?
C39 H39A . 0.9700 ?
C39 H39B . 0.9700 ?
C40 C41 . 1.530(5) ?
C40 H40 . 0.9800 ?
C41 C42 . 1.537(5) ?
C41 H41A . 0.9700 ?
C41 H41B . 0.9700 ?
C42 C43 . 1.532(5) ?
C42 H42 . 0.9800 ?
C43 H43A . 0.9700 ?
C43 H43B . 0.9700 ?
C45 C49 . 1.391(4) ?
C45 C46 . 1.395(4) ?
C45 C61 2_535 1.484(4) ?
C46 C47 . 1.373(4) ?
C46 H46 . 0.9300 ?
C47 H47 . 0.9300 ?
C48 C49 . 1.369(4) ?
C48 H48 . 0.9300 ?
C49 H49 . 0.9300 ?
C50 C54 . 1.380(4) ?
C50 C51 . 1.382(5) ?
C50 C56 2_645 1.484(4) ?
C51 C52 . 1.362(5) ?
C51 H51 . 0.9300 ?
C52 H52 . 0.9300 ?
C53 C54 . 1.377(4) ?
C53 H53 . 0.9300 ?
C54 H54 . 0.9300 ?
O2W H2WA . 0.8499 ?
O2W H2WB . 0.8500 ?
O3W H3WA . 0.8501 ?
O3W H3WB . 0.8500 ?
O4W H4WA . 0.8444 ?
O4W H4WB . 0.8213 ?
O5W H5WA . 0.8500 ?
O5W H5WB . 0.8494 ?
O6W H6WA . 0.8499 ?
O6W H6WB . 0.8502 ?
O7W H7WA . 0.8500 ?
O7W H7WB . 0.8500 ?
O8W H8WA . 0.8293 ?
O8W H8WB . 0.8540 ?
C62 C63 . 1.376(4) ?
C62 C61 . 1.389(4) ?
C62 H62 . 0.9300 ?
C65 C61 . 1.373(4) ?
C65 C64 . 1.380(4) ?
C65 H65 . 0.9300 ?
N4 C63 . 1.334(4) ?
N4 C64 . 1.338(4) ?
C63 H63 . 0.9300 ?
C64 H64 . 0.9300 ?
C61 C45 2_534 1.484(4) ?
C56 C57 . 1.390(4) ?
C56 C60 . 1.394(4) ?
C56 C50 2_444 1.484(4) ?
C57 C58 . 1.374(4) ?
C57 H57 . 0.9300 ?
C58 N3 . 1.343(4) ?
C58 H58 . 0.9300 ?
C59 N3 . 1.323(4) ?
C59 C60 . 1.381(4) ?
C59 H59 . 0.9300 ?
C60 H60 . 0.9300 ?

loop_
_geom_hbond_atom_site_label_D
_geom_hbond_atom_site_label_H
_geom_hbond_atom_site_label_A
_geom_hbond_site_symmetry_A
_geom_hbond_distance_DH
_geom_hbond_distance_HA
_geom_hbond_distance_DA
_geom_hbond_angle_DHA
O1W H1WA O1 . 0.85 1.78 2.623(3) 168
O1W H1WA O2 . 0.85 2.56 2.968(3) 111
O1W H1WB O10 . 0.95 1.69 2.623(3) 164
O3W H3WA O5W . 0.85 2.01 2.844(5) 166
O3W H3WB O8W . 0.85 2.12 2.973(5) 179
O12 H12A O4W . 0.82 2.03 2.836(4) 170
O6W H6WA O2W . 0.85 2.08 2.865(8) 154
O6 H6C O8W . 0.82 2.10 2.923(4) 180
O6W H6WB O7W . 0.85 2.08 2.920(7) 167
O7W H7WB O5 . 0.85 2.07 2.794(3) 143
O7W H7WA O11 . 0.85 2.12 2.908(3) 155
O3 H3C O6 1_454 0.82 2.07 2.884(4) 176
O9 H9B O7W 1_655 0.82 2.04 2.864(4) 178
O2W H2WA O3 2_545 0.85 2.03 2.881(6) 179
O4W H4WA O8 1_455 0.84 2.10 2.943(3) 176
O4W H4WB O1 1_455 0.82 2.09 2.843(4) 152
O5W H5WA O12 2_635 0.85 2.00 2.849(4) 180
O5W H5WB O9 2_535 0.85 2.11 2.927(4) 163
O8W H8WA O1 1_656 0.83 2.08 2.882(4) 163
O8W H8WB O10 1_656 0.85 2.01 2.857(4) 173
O2W H2WA O3 2_545 0.85 2.03 2.881(6) 179

loop_
_geom_torsion_atom_site_label_1
_geom_torsion_atom_site_label_2
_geom_torsion_atom_site_label_3
_geom_torsion_atom_site_label_4
_geom_torsion_site_symmetry_1
_geom_torsion_site_symmetry_2
_geom_torsion_site_symmetry_3
_geom_torsion_site_symmetry_4
_geom_torsion
_geom_torsion_publ_flag
O7 Co1 O1W Co2 . . . . -35.35(10) ?
O11 Co1 O1W Co2 . . . . 141.90(10) ?
O5 Co1 O1W Co2 . . . . 52.97(10) ?
N4 Co1 O1W Co2 . . . . -126.47(10) ?
O4 Co2 O1W Co1 . . . . -38.24(10) ?
O2 Co2 O1W Co1 . . . . 144.93(10) ?
O8 Co2 O1W Co1 . . . . 54.52(10) ?
N3 Co2 O1W Co1 . . . . -128.39(10) ?
O8 Co2 O2 C11 . . . . 92.3(3) ?
N2 Co2 O2 C11 . . . . -178.5(3) ?
O1W Co2 O2 C11 . . . . 3.0(3) ?
N3 Co2 O2 C11 . . . . -84.9(3) ?
O8 Co2 O4 C22 . . . . -84.9(3) ?
N2 Co2 O4 C22 . . . . -174.1(3) ?
O1W Co2 O4 C22 . . . . 4.6(3) ?
N3 Co2 O4 C22 . . . . 92.4(3) ?
O7 Co1 O5 C22 . . . . 41.3(2) ?
O11 Co1 O5 C22 . . . . -142.5(2) ?
N1 Co1 O5 C22 . . . . 129.8(2) ?
O1W Co1 O5 C22 . . . . -53.6(2) ?
O5 Co1 O7 C33 . . . . -96.2(3) ?
N1 Co1 O7 C33 . . . . 177.5(3) ?
O1W Co1 O7 C33 . . . . -4.6(3) ?
N4 Co1 O7 C33 . . . . 84.3(3) ?
O4 Co2 O8 C33 . . . . 32.3(2) ?
O2 Co2 O8 C33 . . . . -149.9(2) ?
N2 Co2 O8 C33 . . . . 122.3(2) ?
O1W Co2 O8 C33 . . . . -61.4(2) ?
O5 Co1 O11 C44 . . . . 101.9(3) ?
N1 Co1 O11 C44 . . . . -171.9(3) ?
O1W Co1 O11 C44 . . . . 10.0(3) ?
N4 Co1 O11 C44 . . . . -78.7(3) ?
O7 Co1 N1 C47 . . . . -146.9(2) ?
O11 Co1 N1 C47 . . . . 35.7(2) ?
O5 Co1 N1 C47 . . . . 124.9(2) ?
N4 Co1 N1 C47 . . . . -55.7(2) ?
O7 Co1 N1 C48 . . . . 44.2(2) ?
O11 Co1 N1 C48 . . . . -133.2(2) ?
O5 Co1 N1 C48 . . . . -44.1(2) ?
N4 Co1 N1 C48 . . . . 135.3(2) ?
O4 Co2 N2 C52 . . . . 151.4(3) ?
O2 Co2 N2 C52 . . . . -31.8(3) ?
O8 Co2 N2 C52 . . . . 58.6(3) ?
N3 Co2 N2 C52 . . . . -118.3(3) ?
O4 Co2 N2 C53 . . . . -21.5(2) ?
O2 Co2 N2 C53 . . . . 155.3(2) ?
O8 Co2 N2 C53 . . . . -114.3(2) ?
N3 Co2 N2 C53 . . . . 68.8(2) ?
C11 C1 C2 C7 . . . . 176.0(3) ?
C4 C1 C2 C7 . . . . -59.7(4) ?
C3 C1 C2 C7 . . . . 58.5(4) ?
C11 C1 C3 C5 . . . . -179.6(2) ?
C4 C1 C3 C5 . . . . 60.1(3) ?
C2 C1 C3 C5 . . . . -58.6(3) ?
C11 C1 C4 C9 . . . . -175.5(3) ?
C2 C1 C4 C9 . . . . 60.1(3) ?
C3 C1 C4 C9 . . . . -58.5(3) ?
C1 C3 C5 O3 . . . . -178.0(3) ?
C1 C3 C5 C10 . . . . -60.6(4) ?
C1 C3 C5 C6 . . . . 59.1(4) ?
O3 C5 C6 C7 . . . . 178.0(3) ?
C3 C5 C6 C7 . . . . -59.9(4) ?
C10 C5 C6 C7 . . . . 59.8(4) ?
C5 C6 C7 C2 . . . . 60.6(4) ?
C5 C6 C7 C8 . . . . -59.4(4) ?
C1 C2 C7 C6 . . . . -60.3(4) ?
C1 C2 C7 C8 . . . . 60.1(4) ?
C6 C7 C8 C9 . . . . 59.5(4) ?
C2 C7 C8 C9 . . . . -60.9(4) ?
C7 C8 C9 C10 . . . . -59.9(4) ?
C7 C8 C9 C4 . . . . 61.0(4) ?
C1 C4 C9 C10 . . . . 59.5(3) ?
C1 C4 C9 C8 . . . . -61.1(4) ?
C8 C9 C10 C5 . . . . 60.6(4) ?
C4 C9 C10 C5 . . . . -59.4(4) ?
O3 C5 C10 C9 . . . . 179.0(3) ?
C3 C5 C10 C9 . . . . 59.7(4) ?
C6 C5 C10 C9 . . . . -60.1(4) ?
Co2 O2 C11 O1 . . . . -22.4(5) ?
Co2 O2 C11 C1 . . . . 155.8(2) ?
C4 C1 C11 O2 . . . . 12.5(4) ?
C2 C1 C11 O2 . . . . 135.3(3) ?
C3 C1 C11 O2 . . . . -105.6(3) ?
C4 C1 C11 O1 . . . . -169.2(3) ?
C2 C1 C11 O1 . . . . -46.4(4) ?
C3 C1 C11 O1 . . . . 72.6(3) ?
C22 C12 C13 C16 . . . . 175.4(2) ?
C14 C12 C13 C16 . . . . 58.1(3) ?
C15 C12 C13 C16 . . . . -59.4(3) ?
C22 C12 C14 C18 . . . . -176.9(3) ?
C13 C12 C14 C18 . . . . -57.9(3) ?
C15 C12 C14 C18 . . . . 59.6(3) ?
C22 C12 C15 C20 . . . . -178.6(3) ?
C14 C12 C15 C20 . . . . -59.2(3) ?
C13 C12 C15 C20 . . . . 58.3(3) ?
C12 C13 C16 O6 . . . . -177.2(3) ?
C12 C13 C16 C17 . . . . -59.9(3) ?
C12 C13 C16 C21 . . . . 60.4(4) ?
O6 C16 C17 C18 . . . . 178.9(3) ?
C21 C16 C17 C18 . . . . -59.4(4) ?
C13 C16 C17 C18 . . . . 60.3(4) ?
C16 C17 C18 C14 . . . . -60.1(4) ?
C16 C17 C18 C19 . . . . 59.2(4) ?
C12 C14 C18 C17 . . . . 59.4(4) ?
C12 C14 C18 C19 . . . . -60.8(4) ?
C17 C18 C19 C20 . . . . -58.4(4) ?
C14 C18 C19 C20 . . . . 61.5(4) ?
C18 C19 C20 C21 . . . . 58.8(4) ?
C18 C19 C20 C15 . . . . -62.2(4) ?
C12 C15 C20 C21 . . . . -60.0(4) ?
C12 C15 C20 C19 . . . . 61.3(4) ?
C19 C20 C21 C16 . . . . -59.5(4) ?
C15 C20 C21 C16 . . . . 61.0(4) ?
O6 C16 C21 C20 . . . . 178.4(3) ?
C17 C16 C21 C20 . . . . 59.4(4) ?
C13 C16 C21 C20 . . . . -60.7(4) ?
Co1 O5 C22 O4 . . . . 26.9(4) ?
Co1 O5 C22 C12 . . . . -153.9(2) ?
Co2 O4 C22 O5 . . . . 4.4(5) ?
Co2 O4 C22 C12 . . . . -174.7(2) ?
C14 C12 C22 O5 . . . . -112.9(3) ?
C13 C12 C22 O5 . . . . 129.1(3) ?
C15 C12 C22 O5 . . . . 7.1(4) ?
C14 C12 C22 O4 . . . . 66.3(3) ?
C13 C12 C22 O4 . . . . -51.6(3) ?
C15 C12 C22 O4 . . . . -173.7(3) ?
C33 C23 C24 C29 . . . . 178.0(3) ?
C26 C23 C24 C29 . . . . 58.7(4) ?
C25 C23 C24 C29 . . . . -59.8(4) ?
C33 C23 C25 C31 . . . . -179.5(3) ?
C26 C23 C25 C31 . . . . -59.5(3) ?
C24 C23 C25 C31 . . . . 58.5(4) ?
C33 C23 C26 C27 . . . . -179.6(2) ?
C25 C23 C26 C27 . . . . 59.3(3) ?
C24 C23 C26 C27 . . . . -59.4(3) ?
C23 C26 C27 O9 . . . . 178.5(2) ?
C23 C26 C27 C28 . . . . 60.0(3) ?
C23 C26 C27 C32 . . . . -59.8(4) ?
O9 C27 C28 C29 . . . . -179.7(3) ?
C26 C27 C28 C29 . . . . -59.4(4) ?
C32 C27 C28 C29 . . . . 60.2(4) ?
C27 C28 C29 C30 . . . . -60.4(4) ?
C27 C28 C29 C24 . . . . 60.0(4) ?
C23 C24 C29 C28 . . . . -60.0(4) ?
C23 C24 C29 C30 . . . . 60.9(4) ?
C28 C29 C30 C31 . . . . 59.7(4) ?
C24 C29 C30 C31 . . . . -61.3(4) ?
C29 C30 C31 C32 . . . . -59.5(4) ?
C29 C30 C31 C25 . . . . 60.9(4) ?
C23 C25 C31 C30 . . . . -59.7(4) ?
C23 C25 C31 C32 . . . . 61.4(4) ?
O9 C27 C32 C31 . . . . -177.7(3) ?
C28 C27 C32 C31 . . . . -59.3(4) ?
C26 C27 C32 C31 . . . . 60.4(4) ?
C30 C31 C32 C27 . . . . 59.6(4) ?
C25 C31 C32 C27 . . . . -61.6(4) ?
Co1 O7 C33 O8 . . . . 10.3(5) ?
Co1 O7 C33 C23 . . . . -166.5(2) ?
Co2 O8 C33 O7 . . . . 32.6(4) ?
Co2 O8 C33 C23 . . . . -150.6(2) ?
C26 C23 C33 O7 . . . . 107.6(3) ?
C25 C23 C33 O7 . . . . -132.5(3) ?
C24 C23 C33 O7 . . . . -11.2(4) ?
C26 C23 C33 O8 . . . . -69.4(3) ?
C25 C23 C33 O8 . . . . 50.5(4) ?
C24 C23 C33 O8 . . . . 171.8(3) ?
C44 C34 C35 C40 . . . . 178.7(2) ?
C36 C34 C35 C40 . . . . 58.4(3) ?
C37 C34 C35 C40 . . . . -59.9(3) ?
C44 C34 C36 C38 . . . . -176.4(2) ?
C37 C34 C36 C38 . . . . 59.6(3) ?
C35 C34 C36 C38 . . . . -59.1(3) ?
C44 C34 C37 C42 . . . . 177.1(2) ?
C36 C34 C37 C42 . . . . -59.2(3) ?
C35 C34 C37 C42 . . . . 59.1(3) ?
C34 C36 C38 O12 . . . . 177.9(2) ?
C34 C36 C38 C39 . . . . 60.0(3) ?
C34 C36 C38 C43 . . . . -59.6(3) ?
O12 C38 C39 C40 . . . . -179.3(2) ?
C36 C38 C39 C40 . . . . -60.2(3) ?
C43 C38 C39 C40 . . . . 59.5(3) ?
C38 C39 C40 C41 . . . . -59.7(3) ?
C38 C39 C40 C35 . . . . 60.7(3) ?
C34 C35 C40 C39 . . . . -60.0(3) ?
C34 C35 C40 C41 . . . . 61.0(3) ?
C39 C40 C41 C42 . . . . 59.9(3) ?
C35 C40 C41 C42 . . . . -60.8(4) ?
C34 C37 C42 C43 . . . . 59.9(3) ?
C34 C37 C42 C41 . . . . -59.5(3) ?
C40 C41 C42 C43 . . . . -59.8(4) ?
C40 C41 C42 C37 . . . . 60.2(3) ?
O12 C38 C43 C42 . . . . -179.4(2) ?
C36 C38 C43 C42 . . . . 59.0(3) ?
C39 C38 C43 C42 . . . . -60.4(3) ?
C37 C42 C43 C38 . . . . -59.5(3) ?
C41 C42 C43 C38 . . . . 60.5(3) ?
Co1 O11 C44 O10 . . . . -16.1(4) ?
Co1 O11 C44 C34 . . . . 160.18(19) ?
C36 C34 C44 O10 . . . . -143.6(3) ?
C37 C34 C44 O10 . . . . -21.6(4) ?
C35 C34 C44 O10 . . . . 97.9(3) ?
C36 C34 C44 O11 . . . . 40.0(3) ?
C37 C34 C44 O11 . . . . 162.0(3) ?
C35 C34 C44 O11 . . . . -78.4(3) ?
C49 C45 C46 C47 . . . . -2.3(4) ?
C61 C45 C46 C47 2_535 . . . 177.5(3) ?
C48 N1 C47 C46 . . . . 2.1(5) ?
Co1 N1 C47 C46 . . . . -167.1(2) ?
C45 C46 C47 N1 . . . . 0.5(5) ?
C47 N1 C48 C49 . . . . -3.0(4) ?
Co1 N1 C48 C49 . . . . 166.6(2) ?
N1 C48 C49 C45 . . . . 1.2(5) ?
C46 C45 C49 C48 . . . . 1.5(4) ?
C61 C45 C49 C48 2_535 . . . -178.3(3) ?
C54 C50 C51 C52 . . . . -3.7(6) ?
C56 C50 C51 C52 2_645 . . . 176.5(3) ?
C53 N2 C52 C51 . . . . 0.5(6) ?
Co2 N2 C52 C51 . . . . -172.7(3) ?
C50 C51 C52 N2 . . . . 2.0(7) ?
C52 N2 C53 C54 . . . . -1.0(5) ?
Co2 N2 C53 C54 . . . . 172.4(3) ?
N2 C53 C54 C50 . . . . -1.0(5) ?
C51 C50 C54 C53 . . . . 3.2(5) ?
C56 C50 C54 C53 2_645 . . . -177.0(3) ?
O7 Co1 N4 C63 . . . . 31.1(2) ?
O11 Co1 N4 C63 . . . . -145.0(2) ?
N1 Co1 N4 C63 . . . . -57.3(2) ?
O1W Co1 N4 C63 . . . . 126.1(2) ?
O7 Co1 N4 C64 . . . . -143.1(2) ?
O11 Co1 N4 C64 . . . . 40.8(2) ?
N1 Co1 N4 C64 . . . . 128.5(2) ?
O1W Co1 N4 C64 . . . . -48.1(2) ?
C64 N4 C63 C62 . . . . 0.5(5) ?
Co1 N4 C63 C62 . . . . -174.1(3) ?
C61 C62 C63 N4 . . . . -0.9(5) ?
C63 N4 C64 C65 . . . . 0.2(5) ?
Co1 N4 C64 C65 . . . . 174.7(3) ?
C61 C65 C64 N4 . . . . -0.5(5) ?
C64 C65 C61 C62 . . . . 0.1(5) ?
C64 C65 C61 C45 . . . 2_534 -179.5(3) ?
C63 C62 C61 C65 . . . . 0.5(5) ?
C63 C62 C61 C45 . . . 2_534 -179.8(3) ?
C60 C56 C57 C58 . . . . 0.9(4) ?
C50 C56 C57 C58 2_444 . . . 179.6(3) ?
C56 C57 C58 N3 . . . . -0.2(5) ?
C60 C59 N3 C58 . . . . 2.5(5) ?
C60 C59 N3 Co2 . . . . -165.5(2) ?
C57 C58 N3 C59 . . . . -1.5(4) ?
C57 C58 N3 Co2 . . . . 166.8(2) ?
O4 Co2 N3 C59 . . . . -55.8(2) ?
O2 Co2 N3 C59 . . . . 126.5(2) ?
N2 Co2 N3 C59 . . . . -145.9(2) ?
O1W Co2 N3 C59 . . . . 37.9(2) ?
O4 Co2 N3 C58 . . . . 136.6(2) ?
O2 Co2 N3 C58 . . . . -41.1(2) ?
N2 Co2 N3 C58 . . . . 46.5(2) ?
O1W Co2 N3 C58 . . . . -129.7(2) ?
N3 C59 C60 C56 . . . . -1.8(5) ?
C57 C56 C60 C59 . . . . 0.0(4) ?
C50 C56 C60 C59 2_444 . . . -178.6(3) ?
